data_7018115
loop_
_publ_author_name
'Chen, Chia-Hsiang'
'Chen, Chi-Shian'
'Dai, Huei-Fang'
'Yeh, Wen-Yann'

_publ_section_title
;
 Synthesis of the phosphino-fullerene PPh(2)(o-C(6)H(4))(CH(2)NMeCH)C(60)
 and its function as an \h(1)-P or \h(3)-P,C(2) ligand.
;
_journal_issue 10
_journal_name_full 'Dalton transactions (Cambridge, England : 2003)'
_journal_page_first 3030
_journal_page_last 3037
_journal_paper_doi 10.1039/c1dt11769f
_journal_volume 41
_journal_year 2012
_chemical_formula_moiety '2(C84 H20 N O3 P Ru), 3(C S2), H2O'
_chemical_formula_sum 'C171 H42 N2 O7 P2 Ru2 S6'
_chemical_formula_weight 2692.51
_chemical_name_systematic
;
?
;
_space_group_IT_number 2
_symmetry_cell_setting triclinic
_symmetry_space_group_name_Hall '-P 1'
_symmetry_space_group_name_H-M 'P -1'
_atom_sites_solution_hydrogens geom
_atom_sites_solution_primary direct
_atom_sites_solution_secondary difmap
_audit_creation_method SHELXL-97
_cell_angle_alpha 84.296(7)
_cell_angle_beta 77.770(7)
_cell_angle_gamma 77.840(9)
_cell_formula_units_Z 1
_cell_length_a 10.0828(13)
_cell_length_b 16.351(2)
_cell_length_c 16.5332(19)
_cell_measurement_reflns_used 23286
_cell_measurement_temperature 200(2)
_cell_measurement_theta_max 25.04
_cell_measurement_theta_min 1.26
_cell_volume 2599.8(6)
_computing_molecular_graphics 'Ortep-3 for Windows (Farrugia, 1997)'
_computing_publication_material 'WinGX publication routines (Farrugia, 1999)'
_computing_structure_refinement 'SHELXL-97 (Sheldrick, 1997)'
_computing_structure_solution 'SHELXS-86 (Sheldrick, 1986)'
_diffrn_ambient_temperature 200(2)
_diffrn_measured_fraction_theta_full 0.940
_diffrn_measured_fraction_theta_max 0.940
_diffrn_radiation_monochromator graphite
_diffrn_radiation_source 'fine-focus sealed tube'
_diffrn_radiation_type MoK\a
_diffrn_radiation_wavelength 0.71073
_diffrn_reflns_av_R_equivalents 0.1175
_diffrn_reflns_av_sigmaI/netI 0.2617
_diffrn_reflns_limit_h_max 7
_diffrn_reflns_limit_h_min -11
_diffrn_reflns_limit_k_max 19
_diffrn_reflns_limit_k_min -19
_diffrn_reflns_limit_l_max 18
_diffrn_reflns_limit_l_min -19
_diffrn_reflns_number 23286
_diffrn_reflns_theta_full 25.04
_diffrn_reflns_theta_max 25.04
_diffrn_reflns_theta_min 1.26
_exptl_absorpt_coefficient_mu 0.521
_exptl_absorpt_correction_T_max 0.9897
_exptl_absorpt_correction_T_min 0.8509
_exptl_absorpt_correction_type multi-scan
_exptl_absorpt_process_details 'SADABS, 2003 '
_exptl_crystal_colour black
_exptl_crystal_density_diffrn 1.720
_exptl_crystal_density_method 'not measured'
_exptl_crystal_description prism
_exptl_crystal_F_000 1352
_exptl_crystal_size_max 0.32
_exptl_crystal_size_mid 0.08
_exptl_crystal_size_min 0.02
_refine_diff_density_max 1.267
_refine_diff_density_min -1.209
_refine_diff_density_rms 0.171
_refine_ls_extinction_method none
_refine_ls_goodness_of_fit_ref 1.059
_refine_ls_hydrogen_treatment constr
_refine_ls_matrix_type full
_refine_ls_number_parameters 839
_refine_ls_number_reflns 8638
_refine_ls_number_restraints 0
_refine_ls_restrained_S_all 1.059
_refine_ls_R_factor_all 0.2496
_refine_ls_R_factor_gt 0.1196
_refine_ls_shift/su_max 0.001
_refine_ls_shift/su_mean 0.000
_refine_ls_structure_factor_coef Fsqd
_refine_ls_weighting_details 'calc w=1/[\s^2^(Fo^2^)+(0.1445P)^2^+43.5657P] where P=(Fo^2^+2Fc^2^)/3'
_refine_ls_weighting_scheme calc
_refine_ls_wR_factor_gt 0.3090
_refine_ls_wR_factor_ref 0.3715
_reflns_number_gt 3971
_reflns_number_total 8638
_reflns_threshold_expression >2sigma(I)
_cod_data_source_file c1dt11769f.txt
_cod_data_source_block a12561
_cod_database_code 7018115

loop_
_symmetry_equiv_pos_as_xyz
'x, y, z'
'-x, -y, -z'

loop_
_atom_site_label
_atom_site_type_symbol
_atom_site_fract_x
_atom_site_fract_y
_atom_site_fract_z
_atom_site_U_iso_or_equiv
_atom_site_adp_type
_atom_site_occupancy
_atom_site_symmetry_multiplicity
_atom_site_calc_flag
_atom_site_refinement_flags
_atom_site_disorder_assembly
_atom_site_disorder_group
C1 C 0.674(2) 0.8971(17) 0.5222(12) 0.058(6) Uani 1 1 d . A 1
C2 C 0.476(2) 0.8262(15) 0.5973(12) 0.061(6) Uani 1 1 d . A 1
C3 C 0.578(2) 0.6834(13) 0.5282(11) 0.052(5) Uani 1 1 d . A 1
C4 C 0.9884(16) 0.6716(10) 0.5455(10) 0.031(4) Uani 1 1 d . A 1
C5 C 1.0551(14) 0.7138(10) 0.4742(9) 0.025(4) Uani 1 1 d . A 1
C6 C 1.1920(17) 0.6782(11) 0.4396(9) 0.034(4) Uani 1 1 d . A 1
H6 H 1.2405 0.7064 0.3934 0.041 Uiso 1 1 calc R A 1
C7 C 1.2572(16) 0.6036(11) 0.4710(9) 0.035(4) Uani 1 1 d . A 1
H7 H 1.3486 0.5791 0.4455 0.041 Uiso 1 1 calc R A 1
C8 C 1.1890(18) 0.5646(12) 0.5399(9) 0.042(5) Uani 1 1 d . A 1
H8 H 1.2362 0.5140 0.5628 0.050 Uiso 1 1 calc R A 1
C9 C 1.0569(19) 0.5956(12) 0.5761(10) 0.045(5) Uani 1 1 d . A 1
H9 H 1.0112 0.5658 0.6222 0.054 Uiso 1 1 calc R A 1
C10 C 0.8632(16) 0.7925(10) 0.6652(8) 0.026(4) Uani 1 1 d . A 1
C11 C 0.9981(17) 0.7855(11) 0.6772(10) 0.040(4) Uani 1 1 d . A 1
H11 H 1.0696 0.7448 0.6487 0.048 Uiso 1 1 calc R A 1
C12 C 1.0307(18) 0.8351(12) 0.7287(10) 0.043(5) Uani 1 1 d . A 1
H12 H 1.1229 0.8269 0.7372 0.052 Uiso 1 1 calc R A 1
C13 C 0.9335(17) 0.8952(11) 0.7672(9) 0.035(4) Uani 1 1 d . A 1
H13 H 0.9569 0.9293 0.8033 0.042 Uiso 1 1 calc R A 1
C14 C 0.800(2) 0.9081(12) 0.7547(10) 0.048(5) Uani 1 1 d . A 1
H14 H 0.7317 0.9520 0.7811 0.057 Uiso 1 1 calc R A 1
C15 C 0.7632(18) 0.8567(12) 0.7032(10) 0.043(5) Uani 1 1 d . A 1
H15 H 0.6710 0.8657 0.6945 0.052 Uiso 1 1 calc R A 1
C16 C 0.7647(16) 0.6397(10) 0.6782(9) 0.031(4) Uani 1 1 d . A 1
C17 C 0.7351(18) 0.6519(11) 0.7632(11) 0.041(5) Uani 1 1 d . A 1
H17 H 0.7494 0.7012 0.7832 0.050 Uiso 1 1 calc R A 1
C18 C 0.686(2) 0.5920(13) 0.8163(10) 0.055(6) Uani 1 1 d . A 1
H18 H 0.6664 0.5999 0.8741 0.066 Uiso 1 1 calc R A 1
C19 C 0.6626(16) 0.5199(11) 0.7898(9) 0.036(4) Uani 1 1 d . A 1
H19 H 0.6244 0.4799 0.8284 0.043 Uiso 1 1 calc R A 1
C20 C 0.6957(17) 0.5071(12) 0.7069(11) 0.043(5) Uani 1 1 d . A 1
H20 H 0.6870 0.4557 0.6883 0.051 Uiso 1 1 calc R A 1
C21 C 0.7413(18) 0.5670(11) 0.6503(10) 0.041(5) Uani 1 1 d . A 1
H21 H 0.7568 0.5594 0.5926 0.050 Uiso 1 1 calc R A 1
C22 C 0.9907(15) 0.7961(9) 0.4375(8) 0.021(3) Uani 1 1 d . A 1
H22 H 0.9188 0.8241 0.4831 0.026 Uiso 1 1 calc R A 1
C23 C 1.1372(17) 0.8827(11) 0.4668(10) 0.039(4) Uani 1 1 d . A 1
H23A H 1.1799 0.9318 0.4453 0.047 Uiso 1 1 d R A 1
H23B H 1.0665 0.8982 0.5172 0.047 Uiso 1 1 d R A 1
H23C H 1.1971 0.8421 0.4778 0.047 Uiso 1 1 d R A 1
C24 C 0.9766(16) 0.9252(10) 0.3744(9) 0.035(4) Uani 1 1 d . A 1
H24A H 1.0241 0.9683 0.3413 0.041 Uiso 1 1 calc R A 1
H24B H 0.9076 0.9515 0.4212 0.041 Uiso 1 1 calc R A 1
C25 C 0.9086(15) 0.8801(11) 0.3199(8) 0.030(4) Uani 1 1 d . A 1
C26 C 0.9125(15) 0.7863(10) 0.3663(9) 0.028(3) Uani 1 1 d . A 1
C27 C 0.7707(17) 0.7592(11) 0.3956(9) 0.035(4) Uani 1 1 d . A 1
C28 C 0.6427(15) 0.8127(10) 0.3901(9) 0.027(4) Uani 1 1 d . A 1
C29 C 0.6468(17) 0.8959(10) 0.3406(9) 0.030(4) Uani 1 1 d . A 1
C30 C 0.7646(17) 0.9237(10) 0.3070(10) 0.032(4) Uani 1 1 d . A 1
C31 C 0.7784(19) 0.9700(10) 0.2271(10) 0.037(4) Uani 1 1 d . A 1
C32 C 0.9160(19) 0.9441(10) 0.1808(11) 0.039(5) Uani 1 1 d . A 1
C33 C 0.9885(17) 0.8839(11) 0.2326(9) 0.032(4) Uani 1 1 d . A 1
C34 C 1.0813(17) 0.8183(12) 0.1958(10) 0.036(4) Uani 1 1 d . A 1
C35 C 1.0895(16) 0.7322(10) 0.2349(10) 0.031(3) Uani 1 1 d . A 1
C36 C 0.9999(16) 0.7180(10) 0.3089(9) 0.032(4) Uani 1 1 d . A 1
C37 C 0.9285(15) 0.6482(10) 0.3185(8) 0.025(4) Uani 1 1 d . A 1
C38 C 0.7903(15) 0.6733(9) 0.3648(8) 0.024(4) Uani 1 1 d . A 1
C39 C 0.6889(17) 0.6401(11) 0.3459(9) 0.039(5) Uani 1 1 d . A 1
C40 C 0.5562(17) 0.6955(12) 0.3419(10) 0.042(4) Uani 1 1 d . A 1
C41 C 0.5339(15) 0.7807(12) 0.3571(9) 0.034(4) Uani 1 1 d . A 1
C42 C 0.4663(16) 0.8437(13) 0.3074(10) 0.042(5) Uani 1 1 d . A 1
C43 C 0.5314(17) 0.9140(12) 0.2962(10) 0.041(5) Uani 1 1 d . A 1
C44 C 0.5401(16) 0.9632(10) 0.2214(10) 0.033(4) Uani 1 1 d . A 1
C45 C 0.665(2) 0.9906(11) 0.1865(11) 0.046(5) Uani 1 1 d . A 1
C46 C 0.6931(19) 0.9840(12) 0.0936(11) 0.047(4) Uani 1 1 d . A 1
C47 C 0.825(2) 0.9613(12) 0.0549(11) 0.056(5) Uani 1 1 d . A 1
C48 C 0.9388(19) 0.9424(11) 0.0947(9) 0.039(5) Uani 1 1 d . A 1
C49 C 1.0421(17) 0.8733(12) 0.0565(9) 0.036(3) Uani 1 1 d . A 1
C50 C 1.1096(15) 0.8109(11) 0.1070(9) 0.033(4) Uani 1 1 d . A 1
C51 C 1.1290(14) 0.7240(11) 0.0910(9) 0.030(4) Uani 1 1 d . A 1
C52 C 1.1154(18) 0.6773(12) 0.1696(10) 0.043(4) Uani 1 1 d . A 1
C53 C 1.0556(16) 0.6049(12) 0.1775(10) 0.039(4) Uani 1 1 d . A 1
C54 C 0.9611(16) 0.5920(10) 0.2557(10) 0.029(4) Uani 1 1 d . A 1
C55 C 0.8492(16) 0.5599(10) 0.2379(10) 0.031(4) Uani 1 1 d . A 1
C56 C 0.7139(17) 0.5861(11) 0.2777(10) 0.036(4) Uani 1 1 d . A 1
C57 C 0.6011(18) 0.6039(12) 0.2380(10) 0.040(5) Uani 1 1 d . A 1
C58 C 0.5010(16) 0.6734(12) 0.2761(10) 0.038(5) Uani 1 1 d . A 1
C59 C 0.4303(14) 0.7333(13) 0.2273(9) 0.034(4) Uani 1 1 d . A 1
C60 C 0.4106(15) 0.8195(14) 0.2442(10) 0.046(5) Uani 1 1 d . A 1
C61 C 0.4230(17) 0.8691(13) 0.1639(12) 0.049(5) Uani 1 1 d . A 1
C62 C 0.4873(19) 0.9366(13) 0.1543(12) 0.051(5) Uani 1 1 d . A 1
C63 C 0.5802(19) 0.9518(11) 0.0785(10) 0.038(5) Uani 1 1 d . A 1
C64 C 0.6081(17) 0.8974(11) 0.0143(10) 0.038(5) Uani 1 1 d . A 1
C65 C 0.747(2) 0.8738(12) -0.0291(10) 0.043(5) Uani 1 1 d . A 1
C66 C 0.856(2) 0.9031(12) -0.0140(9) 0.045(5) Uani 1 1 d . A 1
C67 C 0.9872(18) 0.8495(13) -0.0092(11) 0.049(5) Uani 1 1 d . A 1
C68 C 1.0061(16) 0.7638(12) -0.0251(8) 0.035(4) Uani 1 1 d . A 1
C69 C 0.8959(17) 0.7335(13) -0.0458(9) 0.042(5) Uani 1 1 d . A 1
C70 C 0.7701(18) 0.7835(13) -0.0486(9) 0.045(5) Uani 1 1 d . A 1
C71 C 0.6441(17) 0.7547(12) -0.0137(9) 0.033(4) Uani 1 1 d . A 1
C72 C 0.5424(18) 0.8259(12) 0.0248(11) 0.045(5) Uani 1 1 d . A 1
C73 C 0.4512(18) 0.8105(13) 0.0995(10) 0.043(5) Uani 1 1 d . A 1
C74 C 0.4575(16) 0.7273(13) 0.1368(10) 0.040(5) Uani 1 1 d . A 1
C75 C 0.5518(17) 0.6605(12) 0.1007(10) 0.041(5) Uani 1 1 d . A 1
C76 C 0.6476(18) 0.6750(13) 0.0236(11) 0.045(4) Uani 1 1 d . A 1
C77 C 0.7753(19) 0.6218(11) 0.0263(9) 0.039(4) Uani 1 1 d . A 1
C78 C 0.9010(17) 0.6485(11) -0.0075(9) 0.036(3) Uani 1 1 d . A 1
C79 C 1.0143(17) 0.6293(12) 0.0349(9) 0.039(4) Uani 1 1 d . A 1
C80 C 1.0781(16) 0.7005(12) 0.0238(9) 0.037(4) Uani 1 1 d . A 1
C81 C 1.0045(17) 0.5826(11) 0.1118(11) 0.040(4) Uani 1 1 d . A 1
C82 C 0.8755(17) 0.5522(10) 0.1457(10) 0.037(4) Uani 1 1 d . A 1
C83 C 0.7651(18) 0.5717(11) 0.1081(10) 0.039(5) Uani 1 1 d . A 1
C84 C 0.6256(17) 0.5971(11) 0.1519(11) 0.039(5) Uani 1 1 d . A 1
C85 C 0.341(2) 0.7126(16) 0.8137(14) 0.078(7) Uani 1 1 d . B 1
C86 C 0.5000 0.5000 1.0000 0.055(8) Uani 1 2 d S . 1
N1 N 1.0763(13) 0.8547(9) 0.4037(8) 0.035(4) Uani 1 1 d . A 1
O1 O 0.6702(15) 0.9688(10) 0.5268(8) 0.064(4) Uani 1 1 d . A 1
O2 O 0.3752(17) 0.8507(11) 0.6406(11) 0.094(6) Uani 1 1 d . A 1
O3 O 0.5276(14) 0.6243(9) 0.5356(7) 0.062(4) Uani 1 1 d . A 1
P1 P 0.8163(4) 0.7225(3) 0.6018(2) 0.0266(10) Uani 1 1 d . A 1
Ru1 Ru 0.64346(14) 0.78671(10) 0.52151(8) 0.0336(5) Uani 1 1 d . A 1
S3 S 0.3732(5) 0.5652(4) 0.9844(3) 0.0589(15) Uani 1 1 d . C 1
S2 S 0.3698(7) 0.7826(4) 0.8591(4) 0.0825(19) Uani 1 1 d . B 1
S1 S 0.3057(11) 0.6437(5) 0.7693(6) 0.136(4) Uani 1 1 d . B 1
O4 O 1.330(2) 0.7867(15) 0.5191(14) 0.047(6) Uiso 0.50 1 d P D 1

loop_
_atom_site_aniso_label
_atom_site_aniso_U_11
_atom_site_aniso_U_22
_atom_site_aniso_U_33
_atom_site_aniso_U_23
_atom_site_aniso_U_13
_atom_site_aniso_U_12
C1 0.041(12) 0.09(2) 0.052(13) -0.021(13) -0.015(9) -0.026(13)
C2 0.052(13) 0.086(18) 0.037(12) 0.000(12) -0.003(10) -0.002(13)
C3 0.063(13) 0.061(15) 0.042(12) -0.011(10) -0.018(9) -0.025(12)
C4 0.039(10) 0.019(10) 0.038(10) -0.002(8) -0.011(8) -0.006(8)
C5 0.014(8) 0.030(10) 0.030(9) -0.016(8) -0.007(6) 0.004(7)
C6 0.042(10) 0.042(12) 0.021(9) -0.005(8) -0.015(7) -0.005(9)
C7 0.029(9) 0.043(12) 0.033(10) -0.009(9) -0.016(7) 0.003(8)
C8 0.053(12) 0.046(13) 0.021(9) 0.002(9) -0.006(8) 0.000(10)
C9 0.049(12) 0.051(14) 0.033(10) 0.004(9) -0.008(9) -0.009(10)
C10 0.033(9) 0.031(11) 0.019(8) -0.001(7) -0.007(7) -0.015(8)
C11 0.034(10) 0.052(13) 0.034(10) -0.021(9) -0.008(8) 0.000(9)
C12 0.031(10) 0.059(14) 0.043(11) -0.027(10) -0.007(8) -0.004(10)
C13 0.044(11) 0.052(13) 0.022(9) 0.004(8) -0.010(8) -0.035(10)
C14 0.061(13) 0.051(14) 0.030(10) -0.024(9) -0.016(9) 0.008(11)
C15 0.036(10) 0.048(13) 0.049(11) -0.020(10) -0.017(9) 0.002(10)
C16 0.036(9) 0.034(11) 0.025(9) -0.005(8) -0.008(7) -0.003(8)
C17 0.050(11) 0.024(11) 0.044(12) -0.005(9) 0.009(9) -0.010(9)
C18 0.070(14) 0.077(16) 0.018(10) -0.028(10) 0.002(9) -0.016(13)
C19 0.035(10) 0.049(13) 0.021(9) 0.007(8) -0.008(7) -0.004(9)
C20 0.039(10) 0.049(13) 0.047(12) -0.001(9) -0.013(8) -0.021(9)
C21 0.056(11) 0.054(13) 0.018(9) 0.002(9) -0.004(8) -0.023(10)
C22 0.036(9) 0.021(9) 0.006(7) 0.000(6) -0.011(6) 0.002(7)
C23 0.046(11) 0.037(12) 0.042(10) 0.003(9) -0.024(8) -0.013(9)
C24 0.031(9) 0.042(12) 0.033(9) 0.010(8) -0.010(7) -0.017(8)
C25 0.029(9) 0.050(12) 0.015(8) 0.001(8) -0.006(6) -0.013(8)
C26 0.031(9) 0.023(10) 0.033 -0.005(8) -0.005(7) -0.010(8)
C27 0.050(11) 0.041(12) 0.024(9) 0.007(8) -0.022(8) -0.020(9)
C28 0.023(8) 0.035(11) 0.026 -0.010(8) -0.006(6) -0.007(8)
C29 0.042(10) 0.033(11) 0.018(8) -0.014(7) -0.012(7) -0.001(8)
C30 0.036(10) 0.023(10) 0.040(10) -0.014(8) -0.011(8) -0.005(8)
C31 0.059(12) 0.014(10) 0.040(11) 0.006(8) -0.021(9) -0.004(9)
C32 0.057(12) 0.022(11) 0.050(12) 0.018(9) -0.026(9) -0.027(9)
C33 0.039(10) 0.034(11) 0.029(9) -0.002(8) -0.008(8) -0.022(9)
C34 0.032 0.057(14) 0.032(10) -0.003(9) -0.015(7) -0.030(8)
C35 0.038 0.029(10) 0.036 0.002(8) -0.029(5) -0.011(8)
C36 0.035 0.035(11) 0.032(9) 0.003(8) -0.026(7) -0.005(8)
C37 0.033(9) 0.033(10) 0.016(8) 0.014(7) -0.015(7) -0.020(8)
C38 0.033(9) 0.025(10) 0.020(8) 0.005(7) -0.014(7) -0.011(8)
C39 0.040(10) 0.054(13) 0.024(9) 0.014(9) -0.004(7) -0.023(10)
C40 0.037 0.052(13) 0.039 0.001(9) 0.009(8) -0.030(9)
C41 0.022(8) 0.052(12) 0.031 -0.004(9) 0.001(7) -0.021(9)
C42 0.024(9) 0.069(15) 0.026(10) -0.010(9) -0.002(7) 0.002(10)
C43 0.032(10) 0.048(13) 0.027(10) -0.020(9) 0.005(7) 0.026(9)
C44 0.029(9) 0.026(11) 0.038(10) -0.011(8) -0.009(8) 0.015(8)
C45 0.072(14) 0.023(11) 0.037(11) -0.008(9) -0.021(10) 0.016(10)
C46 0.040(11) 0.044 0.046(12) 0.014(9) -0.015(9) 0.014(10)
C47 0.094(17) 0.041 0.048(12) 0.028(10) -0.036(12) -0.039(10)
C48 0.066(12) 0.040(12) 0.019(9) 0.013(8) -0.008(8) -0.038(10)
C49 0.038(7) 0.052(9) 0.024(6) -0.003(6) -0.002(5) -0.024(7)
C50 0.020(8) 0.048(13) 0.031(9) 0.012(9) 0.001(7) -0.018(8)
C51 0.014(8) 0.044(12) 0.032(9) -0.007(8) -0.008(7) 0.001(8)
C52 0.043 0.047(13) 0.040(11) -0.005(10) -0.018(8) 0.003(10)
C53 0.023(9) 0.051(13) 0.039(11) -0.011(9) -0.013(8) 0.009(9)
C54 0.039(10) 0.020(10) 0.033(10) 0.006(8) -0.022(8) -0.003(8)
C55 0.037(10) 0.018(10) 0.037(10) 0.004(8) -0.009(8) -0.006(8)
C56 0.046(11) 0.032(11) 0.035(10) 0.014(8) -0.005(8) -0.028(9)
C57 0.046(11) 0.050(13) 0.037(10) -0.002(9) -0.008(8) -0.039(10)
C58 0.023(9) 0.062(14) 0.031(10) -0.005(10) 0.008(8) -0.028(10)
C59 0.011(8) 0.067(15) 0.027(9) 0.001(9) -0.006(7) -0.011(9)
C60 0.012(8) 0.087(17) 0.035(11) -0.001(11) 0.006(7) -0.012(10)
C61 0.023(10) 0.067(15) 0.060(13) -0.015(11) -0.020(9) 0.004(10)
C62 0.035(11) 0.044(14) 0.067(14) -0.008(11) -0.030(10) 0.029(10)
C63 0.053(12) 0.031(11) 0.027(10) 0.002(9) -0.028(9) 0.017(9)
C64 0.040(10) 0.044(13) 0.023(9) 0.020(9) -0.014(8) 0.004(9)
C65 0.064(13) 0.044(13) 0.027(10) 0.008(9) -0.029(9) -0.009(11)
C66 0.066(13) 0.058(14) 0.016(9) 0.018(9) 0.000(8) -0.040(11)
C67 0.040(11) 0.057(15) 0.042 0.019(10) 0.012(8) -0.025(11)
C68 0.028(9) 0.062(14) 0.012(8) 0.000(8) 0.005(7) -0.016(9)
C69 0.032(10) 0.074(15) 0.019(9) -0.001(9) -0.001(7) -0.011(10)
C70 0.044(12) 0.072(16) 0.021(9) -0.008(9) -0.019(8) -0.002(11)
C71 0.037(10) 0.042(12) 0.025(9) -0.012(9) -0.022(8) -0.004(9)
C72 0.041(11) 0.061(14) 0.045(11) 0.009(10) -0.040(9) -0.012(11)
C73 0.042 0.063(14) 0.025(10) -0.009(10) -0.027(7) 0.013(10)
C74 0.013(8) 0.071(15) 0.041(11) -0.017(11) -0.008(7) -0.010(9)
C75 0.025(9) 0.066(14) 0.040(11) -0.003(10) -0.016(8) -0.020(10)
C76 0.040 0.063(14) 0.046 -0.024(10) -0.036(6) -0.003(10)
C77 0.061(12) 0.038(12) 0.025(9) -0.016(8) -0.012(8) -0.016(10)
C78 0.038(7) 0.052(9) 0.024(6) -0.003(6) -0.002(5) -0.024(7)
C79 0.033(10) 0.054(13) 0.025(9) -0.014(9) -0.008(7) 0.008(9)
C80 0.020(8) 0.062(14) 0.025(9) -0.009(9) 0.007(7) -0.006(9)
C81 0.033(10) 0.026(11) 0.049(12) -0.002(9) 0.003(8) 0.013(8)
C82 0.042(11) 0.022(11) 0.049(11) -0.008(8) -0.016(9) 0.000(8)
C83 0.054(12) 0.042(12) 0.036(10) -0.006(9) -0.011(9) -0.036(10)
C84 0.036(10) 0.044(12) 0.050(11) 0.007(9) -0.023(9) -0.024(9)
C85 0.075(16) 0.076(19) 0.071(16) -0.002(14) -0.020(13) 0.018(14)
C86 0.042(16) 0.09(2) 0.032(15) -0.005(15) -0.002(12) -0.019(16)
N1 0.030(7) 0.045(10) 0.040(8) 0.007(7) -0.019(6) -0.023(7)
O1 0.074(10) 0.056(11) 0.062(9) -0.020(8) -0.005(7) -0.015(9)
O2 0.058(10) 0.100(15) 0.098(13) -0.013(11) 0.014(9) 0.015(10)
O3 0.077(10) 0.079(11) 0.042(8) 0.011(7) -0.012(7) -0.050(9)
P1 0.030(2) 0.032(3) 0.022(2) -0.0004(19) -0.0071(17) -0.012(2)
Ru1 0.0275(8) 0.0488(11) 0.0280(8) -0.0025(7) -0.0060(6) -0.0141(7)
S3 0.054(3) 0.059(4) 0.065(4) -0.010(3) -0.016(3) -0.005(3)
S2 0.084(5) 0.071(5) 0.095(5) -0.004(4) -0.024(4) -0.016(4)
S1 0.186(10) 0.073(6) 0.172(9) 0.000(6) -0.111(8) -0.002(6)

loop_
_atom_type_symbol
_atom_type_description
_atom_type_scat_dispersion_real
_atom_type_scat_dispersion_imag
_atom_type_scat_source
C C 0.0033 0.0016 'International Tables Vol C Tables 4.2.6.8 and 6.1.1.4'
H H 0.0000 0.0000 'International Tables Vol C Tables 4.2.6.8 and 6.1.1.4'
N N 0.0061 0.0033 'International Tables Vol C Tables 4.2.6.8 and 6.1.1.4'
O O 0.0106 0.0060 'International Tables Vol C Tables 4.2.6.8 and 6.1.1.4'
P P 0.1023 0.0942 'International Tables Vol C Tables 4.2.6.8 and 6.1.1.4'
Ru Ru -1.2594 0.8363 'International Tables Vol C Tables 4.2.6.8 and 6.1.1.4'
S S 0.1246 0.1234 'International Tables Vol C Tables 4.2.6.8 and 6.1.1.4'

loop_
_geom_angle_atom_site_label_1
_geom_angle_atom_site_label_2
_geom_angle_atom_site_label_3
_geom_angle
_geom_angle_site_symmetry_3
O1 C1 Ru1 169.5(18) .
O2 C2 Ru1 178(2) .
O3 C3 Ru1 174.5(18) .
C9 C4 C5 119.9(15) .
C9 C4 P1 120.5(12) .
C5 C4 P1 119.4(12) .
C6 C5 C4 117.6(14) .
C6 C5 C22 118.6(14) .
C4 C5 C22 123.8(13) .
C7 C6 C5 121.3(15) .
C7 C6 H6 119.3 .
C5 C6 H6 119.3 .
C6 C7 C8 119.3(16) .
C6 C7 H7 120.4 .
C8 C7 H7 120.4 .
C9 C8 C7 122.3(17) .
C9 C8 H8 118.9 .
C7 C8 H8 118.9 .
C8 C9 C4 119.5(16) .
C8 C9 H9 120.2 .
C4 C9 H9 120.2 .
C15 C10 C11 117.3(14) .
C15 C10 P1 120.0(11) .
C11 C10 P1 122.6(13) .
C12 C11 C10 122.1(17) .
C12 C11 H11 118.9 .
C10 C11 H11 118.9 .
C13 C12 C11 120.3(16) .
C13 C12 H12 119.8 .
C11 C12 H12 119.8 .
C12 C13 C14 120.4(15) .
C12 C13 H13 119.8 .
C14 C13 H13 119.8 .
C13 C14 C15 120.2(17) .
C13 C14 H14 119.9 .
C15 C14 H14 119.9 .
C10 C15 C14 119.4(16) .
C10 C15 H15 120.3 .
C14 C15 H15 120.3 .
C21 C16 C17 119.7(15) .
C21 C16 P1 119.0(11) .
C17 C16 P1 121.1(12) .
C18 C17 C16 118.6(16) .
C18 C17 H17 120.7 .
C16 C17 H17 120.7 .
C17 C18 C19 122.4(16) .
C17 C18 H18 118.8 .
C19 C18 H18 118.8 .
C20 C19 C18 118.7(16) .
C20 C19 H19 120.6 .
C18 C19 H19 120.6 .
C19 C20 C21 121.1(17) .
C19 C20 H20 119.4 .
C21 C20 H20 119.4 .
C20 C21 C16 119.3(15) .
C20 C21 H21 120.4 .
C16 C21 H21 120.4 .
N1 C22 C5 118.6(12) .
N1 C22 C26 105.1(10) .
C5 C22 C26 112.9(12) .
N1 C22 H22 106.5 .
C5 C22 H22 106.5 .
C26 C22 H22 106.5 .
N1 C23 H23A 111.0 .
N1 C23 H23B 111.2 .
H23A C23 H23B 108.6 .
N1 C23 H23C 105.4 .
H23A C23 H23C 110.3 .
H23B C23 H23C 110.3 .
N1 C24 C25 101.5(13) .
N1 C24 H24A 111.5 .
C25 C24 H24A 111.5 .
N1 C24 H24B 111.5 .
C25 C24 H24B 111.5 .
H24A C24 H24B 109.3 .
C33 C25 C30 100.4(12) .
C33 C25 C24 108.1(12) .
C30 C25 C24 116.1(14) .
C33 C25 C26 116.2(14) .
C30 C25 C26 113.3(12) .
C24 C25 C26 103.3(11) .
C36 C26 C27 104.6(12) .
C36 C26 C22 110.1(12) .
C27 C26 C22 115.8(12) .
C36 C26 C25 111.4(12) .
C27 C26 C25 116.0(12) .
C22 C26 C25 99.0(11) .
C28 C27 C38 115.5(13) .
C28 C27 C26 123.6(14) .
C38 C27 C26 105.7(14) .
C28 C27 Ru1 68.9(9) .
C38 C27 Ru1 119.2(10) .
C26 C27 Ru1 121.2(10) .
C27 C28 C29 117.4(13) .
C27 C28 C41 119.9(14) .
C29 C28 C41 101.8(12) .
C27 C28 Ru1 73.7(9) .
C29 C28 Ru1 127.5(10) .
C41 C28 Ru1 116.3(10) .
C30 C29 C43 119.5(15) .
C30 C29 C28 123.8(14) .
C43 C29 C28 108.2(14) .
C29 C30 C31 120.5(14) .
C29 C30 C25 124.8(15) .
C31 C30 C25 108.4(14) .
C45 C31 C32 120.4(15) .
C45 C31 C30 119.8(16) .
C32 C31 C30 109.1(14) .
C48 C32 C33 124.2(18) .
C48 C32 C31 119.9(15) .
C33 C32 C31 106.8(14) .
C34 C33 C32 117.6(15) .
C34 C33 C25 124.5(15) .
C32 C33 C25 111.9(16) .
C33 C34 C50 121.7(15) .
C33 C34 C35 120.6(15) .
C50 C34 C35 107.1(15) .
C36 C35 C52 120.5(15) .
C36 C35 C34 119.6(16) .
C52 C35 C34 106.7(14) .
C35 C36 C37 119.8(14) .
C35 C36 C26 125.2(14) .
C37 C36 C26 108.6(13) .
C54 C37 C38 122.7(13) .
C54 C37 C36 118.9(13) .
C38 C37 C36 109.2(14) .
C39 C38 C37 117.7(14) .
C39 C38 C27 125.0(15) .
C37 C38 C27 110.6(13) .
C38 C39 C56 122.3(15) .
C38 C39 C40 118.2(16) .
C56 C39 C40 104.9(14) .
C41 C40 C58 117.8(17) .
C41 C40 C39 121.0(15) .
C58 C40 C39 109.8(16) .
C40 C41 C42 122.1(15) .
C40 C41 C28 119.0(15) .
C42 C41 C28 110.5(15) .
C41 C42 C60 118.4(18) .
C41 C42 C43 109.5(14) .
C60 C42 C43 121.9(16) .
C44 C43 C42 120.5(16) .
C44 C43 C29 120.6(16) .
C42 C43 C29 108.9(15) .
C43 C44 C45 119.1(15) .
C43 C44 C62 117.9(17) .
C45 C44 C62 108.1(15) .
C31 C45 C44 120.3(16) .
C31 C45 C46 118.1(17) .
C44 C45 C46 108.8(15) .
C47 C46 C63 125.0(19) .
C47 C46 C45 117.6(16) .
C63 C46 C45 104.8(15) .
C46 C47 C48 124.5(18) .
C46 C47 C66 117.7(17) .
C48 C47 C66 107.1(19) .
C32 C48 C47 119.4(17) .
C32 C48 C49 117.1(15) .
C47 C48 C49 110.7(15) .
C50 C49 C67 119.6(17) .
C50 C49 C48 119.5(14) .
C67 C49 C48 106.0(15) .
C49 C50 C51 120.4(14) .
C49 C50 C34 119.7(16) .
C51 C50 C34 108.4(13) .
C50 C51 C80 119.9(14) .
C50 C51 C52 107.6(14) .
C80 C51 C52 121.0(15) .
C53 C52 C35 122.1(16) .
C53 C52 C51 117.9(15) .
C35 C52 C51 110.1(16) .
C81 C53 C52 120.9(16) .
C81 C53 C54 109.5(15) .
C52 C53 C54 116.1(15) .
C37 C54 C55 117.0(14) .
C37 C54 C53 122.2(14) .
C55 C54 C53 108.1(13) .
C56 C55 C54 122.0(15) .
C56 C55 C82 117.4(14) .
C54 C55 C82 107.4(13) .
C55 C56 C57 124.1(16) .
C55 C56 C39 117.8(15) .
C57 C56 C39 109.8(16) .
C56 C57 C84 118.6(16) .
C56 C57 C58 109.2(15) .
C84 C57 C58 120.1(16) .
C59 C58 C40 121.8(18) .
C59 C58 C57 119.8(15) .
C40 C58 C57 106.2(15) .
C58 C59 C60 118.8(15) .
C58 C59 C74 120.3(17) .
C60 C59 C74 108.2(15) .
C42 C60 C59 120.9(17) .
C42 C60 C61 118.1(18) .
C59 C60 C61 108.0(16) .
C62 C61 C73 121.1(18) .
C62 C61 C60 118.9(17) .
C73 C61 C60 107.0(18) .
C61 C62 C63 120.1(18) .
C61 C62 C44 122.5(18) .
C63 C62 C44 107.2(17) .
C64 C63 C46 117.3(17) .
C64 C63 C62 120.3(17) .
C46 C63 C62 111.1(15) .
C63 C64 C65 118.8(17) .
C63 C64 C72 119.5(16) .
C65 C64 C72 108.9(17) .
C66 C65 C64 124.2(18) .
C66 C65 C70 118.2(17) .
C64 C65 C70 107.8(16) .
C65 C66 C67 122.6(18) .
C65 C66 C47 116.9(17) .
C67 C66 C47 106.2(16) .
C68 C67 C49 120.1(17) .
C68 C67 C66 118.5(17) .
C49 C67 C66 110.0(18) .
C67 C68 C69 119.4(16) .
C67 C68 C80 120.6(15) .
C69 C68 C80 108.8(16) .
C70 C69 C68 122.3(18) .
C70 C69 C78 118.9(16) .
C68 C69 C78 106.7(14) .
C69 C70 C71 121.1(18) .
C69 C70 C65 118.8(16) .
C71 C70 C65 107.2(16) .
C76 C71 C70 120.5(16) .
C76 C71 C72 119.7(16) .
C70 C71 C72 107.9(16) .
C73 C72 C64 120.3(17) .
C73 C72 C71 118.7(17) .
C64 C72 C71 108.2(16) .
C72 C73 C74 120.3(17) .
C72 C73 C61 118.5(19) .
C74 C73 C61 109.2(15) .
C75 C74 C73 121.2(16) .
C75 C74 C59 119.8(16) .
C73 C74 C59 107.6(16) .
C74 C75 C84 120.0(16) .
C74 C75 C76 119.4(17) .
C84 C75 C76 108.0(15) .
C71 C76 C77 119.6(17) .
C71 C76 C75 120.7(17) .
C77 C76 C75 108.3(16) .
C76 C77 C78 121.1(17) .
C76 C77 C83 108.9(16) .
C78 C77 C83 117.9(14) .
C77 C78 C79 121.0(15) .
C77 C78 C69 118.7(16) .
C79 C78 C69 108.0(14) .
C81 C79 C80 119.0(15) .
C81 C79 C78 121.1(16) .
C80 C79 C78 107.6(15) .
C68 C80 C79 108.9(14) .
C68 C80 C51 119.3(16) .
C79 C80 C51 119.5(15) .
C53 C81 C79 121.6(17) .
C53 C81 C82 108.9(15) .
C79 C81 C82 117.9(15) .
C83 C82 C81 122.2(15) .
C83 C82 C55 117.6(15) .
C81 C82 C55 106.0(13) .
C82 C83 C84 123.4(15) .
C82 C83 C77 119.8(15) .
C84 C83 C77 106.0(15) .
C57 C84 C83 118.9(14) .
C57 C84 C75 120.0(17) .
C83 C84 C75 108.8(15) .
S2 C85 S1 177.4(18) .
S3 C86 S3 180.0(4) 2_667
C22 N1 C23 112.1(12) .
C22 N1 C24 102.0(11) .
C23 N1 C24 109.6(13) .
C10 P1 C16 102.4(7) .
C10 P1 C4 101.5(7) .
C16 P1 C4 103.0(7) .
C10 P1 Ru1 115.5(5) .
C16 P1 Ru1 114.2(5) .
C4 P1 Ru1 118.1(5) .
C1 Ru1 C2 84.2(9) .
C1 Ru1 C3 169.4(9) .
C2 Ru1 C3 85.9(9) .
C1 Ru1 C28 86.7(7) .
C2 Ru1 C28 117.2(7) .
C3 Ru1 C28 94.6(6) .
C1 Ru1 C27 96.7(7) .
C2 Ru1 C27 154.0(7) .
C3 Ru1 C27 90.6(7) .
C28 Ru1 C27 37.4(5) .
C1 Ru1 P1 95.4(6) .
C2 Ru1 P1 107.8(6) .
C3 Ru1 P1 91.1(6) .
C28 Ru1 P1 134.9(4) .
C27 Ru1 P1 98.0(4) .

loop_
_geom_bond_atom_site_label_1
_geom_bond_atom_site_label_2
_geom_bond_distance
_geom_bond_site_symmetry_2
C1 O1 1.17(2) .
C1 Ru1 1.89(2) .
C2 O2 1.13(2) .
C2 Ru1 1.91(2) .
C3 O3 1.17(2) .
C3 Ru1 1.93(2) .
C4 C9 1.39(2) .
C4 C5 1.42(2) .
C4 P1 1.852(17) .
C5 C6 1.40(2) .
C5 C22 1.49(2) .
C6 C7 1.37(2) .
C6 H6 0.9500 .
C7 C8 1.37(2) .
C7 H7 0.9500 .
C8 C9 1.35(2) .
C8 H8 0.9500 .
C9 H9 0.9500 .
C10 C15 1.39(2) .
C10 C11 1.40(2) .
C10 P1 1.820(15) .
C11 C12 1.36(2) .
C11 H11 0.9500 .
C12 C13 1.34(2) .
C12 H12 0.9500 .
C13 C14 1.38(2) .
C13 H13 0.9500 .
C14 C15 1.40(2) .
C14 H14 0.9500 .
C15 H15 0.9500 .
C16 C21 1.40(2) .
C16 C17 1.40(2) .
C16 P1 1.838(16) .
C17 C18 1.35(2) .
C17 H17 0.9500 .
C18 C19 1.38(2) .
C18 H18 0.9500 .
C19 C20 1.37(2) .
C19 H19 0.9500 .
C20 C21 1.37(2) .
C20 H20 0.9500 .
C21 H21 0.9500 .
C22 N1 1.418(18) .
C22 C26 1.586(19) .
C22 H22 1.0000 .
C23 N1 1.471(18) .
C23 H23A 0.9900 .
C23 H23B 0.9900 .
C23 H23C 0.8326 .
C24 N1 1.477(19) .
C24 C25 1.56(2) .
C24 H24A 0.9900 .
C24 H24B 0.9900 .
C25 C33 1.50(2) .
C25 C30 1.53(2) .
C25 C26 1.64(2) .
C26 C36 1.54(2) .
C26 C27 1.55(2) .
C27 C28 1.41(2) .
C27 C38 1.50(2) .
C27 Ru1 2.235(16) .
C28 C29 1.52(2) .
C28 C41 1.53(2) .
C28 Ru1 2.173(14) .
C29 C30 1.35(2) .
C29 C43 1.47(2) .
C30 C31 1.45(2) .
C31 C45 1.41(2) .
C31 C32 1.43(2) .
C32 C48 1.39(2) .
C32 C33 1.43(2) .
C33 C34 1.36(2) .
C34 C50 1.45(2) .
C34 C35 1.48(2) .
C35 C36 1.39(2) .
C35 C52 1.42(2) .
C36 C37 1.45(2) .
C37 C54 1.40(2) .
C37 C38 1.44(2) .
C38 C39 1.36(2) .
C39 C56 1.45(2) .
C39 C40 1.46(2) .
C40 C41 1.40(2) .
C40 C58 1.43(2) .
C41 C42 1.41(2) .
C42 C60 1.41(2) .
C42 C43 1.42(3) .
C43 C44 1.40(2) .
C44 C45 1.41(2) .
C44 C62 1.46(2) .
C45 C46 1.51(2) .
C46 C47 1.34(3) .
C46 C63 1.43(3) .
C47 C48 1.40(2) .
C47 C66 1.50(3) .
C48 C49 1.46(2) .
C49 C50 1.41(2) .
C49 C67 1.44(2) .
C50 C51 1.44(2) .
C51 C80 1.43(2) .
C51 C52 1.44(2) .
C52 C53 1.42(2) .
C53 C81 1.40(2) .
C53 C54 1.46(2) .
C54 C55 1.43(2) .
C55 C56 1.38(2) .
C55 C82 1.50(2) .
C56 C57 1.40(2) .
C57 C84 1.40(2) .
C57 C58 1.45(2) .
C58 C59 1.38(2) .
C59 C60 1.43(2) .
C59 C74 1.47(2) .
C60 C61 1.48(2) .
C61 C62 1.37(3) .
C61 C73 1.45(2) .
C62 C63 1.43(3) .
C63 C64 1.40(2) .
C64 C65 1.43(2) .
C64 C72 1.44(2) .
C65 C66 1.36(2) .
C65 C70 1.50(2) .
C66 C67 1.44(3) .
C67 C68 1.42(2) .
C68 C69 1.42(2) .
C68 C80 1.42(2) .
C69 C70 1.36(2) .
C69 C78 1.46(2) .
C70 C71 1.43(2) .
C71 C76 1.38(2) .
C71 C72 1.48(2) .
C72 C73 1.41(2) .
C73 C74 1.43(3) .
C74 C75 1.38(2) .
C75 C84 1.45(2) .
C75 C76 1.46(2) .
C76 C77 1.40(2) .
C77 C78 1.41(2) .
C77 C83 1.51(2) .
C78 C79 1.43(2) .
C79 C81 1.41(2) .
C79 C80 1.42(2) .
C81 C82 1.47(2) .
C82 C83 1.35(2) .
C83 C84 1.43(2) .
C85 S2 1.53(3) .
C85 S1 1.54(3) .
C86 S3 1.533(5) .
C86 S3 1.533(5) 2_667
P1 Ru1 2.415(4) .
